data_2236431
loop_
_publ_author_name
'Bhatt, Nilay'
'Bhatt, Pralav'
'Govender, Thavendran'
'Kruger, Hendrik G.'
'Maguire, Glenn E. M.'

_publ_section_title
;
 2-(3,5-Dimethyl-1,1-dioxo-2<i>H</i>-1\l^6^,2,6-thiadiazin-4-yl)benzoic
 acid
;
_journal_coeditor_code LH5507
_journal_issue 10
_journal_name_full 'Acta Crystallographica Section E'
_journal_page_first o2859
_journal_paper_doi 10.1107/S1600536812037026
_journal_volume 68
_journal_year 2012
_chemical_formula_iupac 'C12 H12 N2 O4 S'
_chemical_formula_moiety 'C12 H12 N2 O4 S'
_chemical_formula_sum 'C12 H12 N2 O4 S'
_chemical_formula_weight 280.30
_chemical_melting_point 523
_chemical_name_systematic
;
2-(3,5-Dimethyl-1,1-dioxo-2<i>H</i>-1\l^6^,2,6-thiadiazin-4-yl)benzoic acid
;
_space_group_IT_number 14
_symmetry_cell_setting monoclinic
_symmetry_space_group_name_Hall '-P 2yn'
_symmetry_space_group_name_H-M 'P 1 21/n 1'
_atom_sites_solution_hydrogens geom
_atom_sites_solution_primary direct
_atom_sites_solution_secondary difmap
_audit_creation_method SHELXL-97
_cell_angle_alpha 90.00
_cell_angle_beta 92.772(4)
_cell_angle_gamma 90.00
_cell_formula_units_Z 4
_cell_length_a 10.5048(14)
_cell_length_b 10.4254(13)
_cell_length_c 11.1294(14)
_cell_measurement_reflns_used 5724
_cell_measurement_temperature 173(2)
_cell_measurement_theta_max 28.41
_cell_measurement_theta_min 2.60
_cell_volume 1217.4(3)
_computing_cell_refinement 'SAINT (Bruker, 2006)'
_computing_data_collection 'APEX2 (Bruker, 2006)'
_computing_data_reduction 'SAINT (Bruker, 2006)'
_computing_molecular_graphics 'OLEX2 (Dolomanov <i>et al.</i>, 2009)'
_computing_publication_material 'SHELXL97 (Sheldrick, 2008)'
_computing_structure_refinement 'SHELXL97 (Sheldrick, 2008)'
_computing_structure_solution 'SHELXS97 (Sheldrick, 2008)'
_diffrn_ambient_temperature 173(2)
_diffrn_measured_fraction_theta_full 0.990
_diffrn_measured_fraction_theta_max 0.990
_diffrn_measurement_device_type 'Bruker Kappa DUO APEXII'
_diffrn_measurement_method '0.5\% \f scans and \w scans'
_diffrn_radiation_monochromator graphite
_diffrn_radiation_source 'fine-focus sealed tube'
_diffrn_radiation_type MoK\a
_diffrn_radiation_wavelength 0.71073
_diffrn_reflns_av_R_equivalents 0.0204
_diffrn_reflns_av_sigmaI/netI 0.0288
_diffrn_reflns_limit_h_max 14
_diffrn_reflns_limit_h_min -12
_diffrn_reflns_limit_k_max 12
_diffrn_reflns_limit_k_min -13
_diffrn_reflns_limit_l_max 14
_diffrn_reflns_limit_l_min -11
_diffrn_reflns_number 5724
_diffrn_reflns_theta_full 28.41
_diffrn_reflns_theta_max 28.41
_diffrn_reflns_theta_min 2.60
_diffrn_standards_decay_% 0
_diffrn_standards_interval_count 0
_diffrn_standards_interval_time 0
_diffrn_standards_number 0
_exptl_absorpt_coefficient_mu 0.278
_exptl_absorpt_correction_T_max 0.9516
_exptl_absorpt_correction_T_min 0.9362
_exptl_absorpt_correction_type multi-scan
_exptl_absorpt_process_details '(SADABS; Bruker, 2006)'
_exptl_crystal_colour colourless
_exptl_crystal_density_diffrn 1.529
_exptl_crystal_density_meas 0
_exptl_crystal_density_method 'not measured'
_exptl_crystal_description 0
_exptl_crystal_F_000 584
_exptl_crystal_size_max 0.24
_exptl_crystal_size_mid 0.19
_exptl_crystal_size_min 0.18
_refine_diff_density_max 0.369
_refine_diff_density_min -0.420
_refine_ls_extinction_coef 0
_refine_ls_extinction_method none
_refine_ls_goodness_of_fit_ref 1.053
_refine_ls_hydrogen_treatment mixed
_refine_ls_matrix_type full
_refine_ls_number_parameters 187
_refine_ls_number_reflns 3030
_refine_ls_number_restraints 3
_refine_ls_restrained_S_all 1.052
_refine_ls_R_factor_all 0.0455
_refine_ls_R_factor_gt 0.0378
_refine_ls_shift/su_max 0.001
_refine_ls_shift/su_mean 0.000
_refine_ls_structure_factor_coef Fsqd
_refine_ls_weighting_details 'calc w=1/[\s^2^(Fo^2^)+(0.0518P)^2^+0.4988P] where P=(Fo^2^+2Fc^2^)/3'
_refine_ls_weighting_scheme calc
_refine_ls_wR_factor_gt 0.0978
_refine_ls_wR_factor_ref 0.1026
_reflns_number_gt 2573
_reflns_number_total 3030
_reflns_threshold_expression I>2\s(I)
_cod_data_source_file lh5507.cif
_cod_data_source_block I
_cod_original_sg_symbol_H-M 'P 21/n'
_cod_database_code 2236431
_cod_database_fobs_code 2236431

loop_
_symmetry_equiv_pos_as_xyz
'x, y, z'
'-x+1/2, y+1/2, -z+1/2'
'-x, -y, -z'
'x-1/2, -y-1/2, z-1/2'

loop_
_atom_site_type_symbol
_atom_site_label
_atom_site_fract_x
_atom_site_fract_y
_atom_site_fract_z
_atom_site_U_iso_or_equiv
_atom_site_adp_type
_atom_site_calc_flag
_atom_site_refinement_flags
_atom_site_occupancy
_atom_site_symmetry_multiplicity
S S1 0.98957(3) 0.13712(4) 0.12970(3) 0.02250(12) Uani d . 1 1
O O1 1.01274(12) 0.00736(13) 0.16838(11) 0.0344(3) Uani d . 1 1
O O2 1.09339(11) 0.20118(15) 0.07866(12) 0.0395(3) Uani d . 1 1
O O3 0.39308(11) 0.41036(12) 0.06653(11) 0.0311(3) Uani d D 1 1
O O4 0.60472(11) 0.39428(13) 0.08005(13) 0.0353(3) Uani d D 1 1
N N1 0.87045(12) 0.13786(13) 0.02772(11) 0.0231(3) Uani d D 1 1
N N2 0.93605(12) 0.21970(13) 0.23740(12) 0.0241(3) Uani d . 1 1
C C1 0.65248(16) 0.09799(18) -0.03955(14) 0.0285(3) Uani d . 1 1
H H1A 0.5677 0.0883 -0.0076 0.043 Uiso calc R 1 1
H H1B 0.6784 0.0168 -0.0754 0.043 Uiso calc R 1 1
H H1C 0.6500 0.1653 -0.1010 0.043 Uiso calc R 1 1
C C2 0.74610(14) 0.13394(14) 0.06012(13) 0.0201(3) Uani d . 1 1
C C3 0.71616(13) 0.16832(14) 0.17403(13) 0.0192(3) Uani d . 1 1
C C4 0.81280(14) 0.22158(14) 0.25478(13) 0.0208(3) Uani d . 1 1
C C5 0.77422(16) 0.29238(17) 0.36412(15) 0.0293(4) Uani d . 1 1
H H5A 0.8483 0.3374 0.4007 0.044 Uiso calc R 1 1
H H5B 0.7416 0.2314 0.4222 0.044 Uiso calc R 1 1
H H5C 0.7076 0.3547 0.3412 0.044 Uiso calc R 1 1
C C6 0.58294(14) 0.15746(14) 0.21603(13) 0.0204(3) Uani d . 1 1
C C7 0.48160(14) 0.24135(14) 0.18462(13) 0.0206(3) Uani d . 1 1
C C8 0.36101(15) 0.21905(16) 0.22911(14) 0.0252(3) Uani d . 1 1
H H8 0.2925 0.2749 0.2067 0.030 Uiso calc R 1 1
C C9 0.34023(16) 0.11711(17) 0.30514(15) 0.0292(4) Uani d . 1 1
H H9 0.2581 0.1035 0.3349 0.035 Uiso calc R 1 1
C C10 0.43933(16) 0.03505(17) 0.33774(15) 0.0296(4) Uani d . 1 1
H H10 0.4257 -0.0349 0.3903 0.036 Uiso calc R 1 1
C C11 0.55916(16) 0.05546(15) 0.29322(14) 0.0263(3) Uani d . 1 1
H H11 0.6267 -0.0015 0.3159 0.032 Uiso calc R 1 1
C C12 0.49362(14) 0.35576(14) 0.10521(14) 0.0217(3) Uani d . 1 1
H H4 0.606(4) 0.469(2) 0.028(3) 0.030(16) Uiso d PD 0.52(8) 1
H H3 0.406(6) 0.491(3) 0.025(5) 0.06(2) Uiso d PD 0.48(8) 1
H H1 0.892(2) 0.113(2) -0.0528(8) 0.047(6) Uiso d D 1 1

loop_
_atom_site_aniso_label
_atom_site_aniso_U_11
_atom_site_aniso_U_22
_atom_site_aniso_U_33
_atom_site_aniso_U_12
_atom_site_aniso_U_13
_atom_site_aniso_U_23
S1 0.01708(18) 0.0281(2) 0.02257(19) 0.00231(14) 0.00382(13) -0.00124(14)
O1 0.0401(7) 0.0339(7) 0.0292(6) 0.0161(6) 0.0017(5) 0.0019(5)
O2 0.0237(6) 0.0582(9) 0.0374(7) -0.0106(6) 0.0105(5) -0.0040(6)
O3 0.0259(6) 0.0294(6) 0.0376(7) 0.0023(5) -0.0030(5) 0.0086(5)
O4 0.0255(6) 0.0308(6) 0.0503(8) 0.0038(5) 0.0102(5) 0.0165(6)
N1 0.0207(6) 0.0306(7) 0.0182(6) 0.0028(5) 0.0029(5) -0.0019(5)
N2 0.0201(6) 0.0278(7) 0.0246(6) 0.0012(5) 0.0017(5) -0.0048(5)
C1 0.0275(8) 0.0347(9) 0.0231(7) -0.0019(7) -0.0012(6) -0.0041(7)
C2 0.0201(7) 0.0183(7) 0.0219(7) 0.0013(5) 0.0018(5) 0.0012(6)
C3 0.0182(6) 0.0178(6) 0.0218(7) 0.0022(5) 0.0030(5) 0.0010(5)
C4 0.0228(7) 0.0193(7) 0.0204(6) 0.0026(6) 0.0026(5) 0.0000(5)
C5 0.0275(8) 0.0350(9) 0.0256(7) 0.0028(7) 0.0024(6) -0.0096(7)
C6 0.0196(7) 0.0211(7) 0.0207(6) -0.0005(6) 0.0035(5) -0.0006(5)
C7 0.0191(7) 0.0206(7) 0.0222(7) -0.0010(6) 0.0027(5) -0.0011(6)
C8 0.0191(7) 0.0281(8) 0.0285(7) 0.0005(6) 0.0031(6) -0.0019(6)
C9 0.0242(8) 0.0326(9) 0.0313(8) -0.0066(7) 0.0081(6) -0.0011(7)
C10 0.0338(9) 0.0278(8) 0.0279(8) -0.0048(7) 0.0071(6) 0.0039(7)
C11 0.0277(8) 0.0233(8) 0.0281(7) 0.0024(6) 0.0038(6) 0.0036(6)
C12 0.0212(7) 0.0202(7) 0.0236(7) 0.0012(6) 0.0016(5) -0.0014(6)

loop_
_atom_type_symbol
_atom_type_description
_atom_type_scat_dispersion_real
_atom_type_scat_dispersion_imag
_atom_type_scat_source
C C 0.0033 0.0016 'International Tables Vol C Tables 4.2.6.8 and 6.1.1.4'
H H 0.0000 0.0000 'International Tables Vol C Tables 4.2.6.8 and 6.1.1.4'
N N 0.0061 0.0033 'International Tables Vol C Tables 4.2.6.8 and 6.1.1.4'
O O 0.0106 0.0060 'International Tables Vol C Tables 4.2.6.8 and 6.1.1.4'
S S 0.1246 0.1234 'International Tables Vol C Tables 4.2.6.8 and 6.1.1.4'

loop_
_geom_angle_atom_site_label_1
_geom_angle_atom_site_label_2
_geom_angle_atom_site_label_3
_geom_angle
O2 S1 O1 116.12(8)
O2 S1 N2 110.55(8)
O1 S1 N2 110.05(7)
O2 S1 N1 107.12(8)
O1 S1 N1 108.82(8)
N2 S1 N1 103.34(7)
C12 O3 H3 115(4)
C12 O4 H4 115(2)
C2 N1 S1 121.29(10)
C2 N1 H1 120.0(14)
S1 N1 H1 115.7(14)
C4 N2 S1 120.07(11)
C2 C1 H1A 109.5
C2 C1 H1B 109.5
H1A C1 H1B 109.5
C2 C1 H1C 109.5
H1A C1 H1C 109.5
H1B C1 H1C 109.5
C3 C2 N1 119.99(14)
C3 C2 C1 125.51(14)
N1 C2 C1 114.40(13)
C2 C3 C4 119.62(13)
C2 C3 C6 121.88(13)
C4 C3 C6 118.44(12)
N2 C4 C3 124.92(13)
N2 C4 C5 115.67(13)
C3 C4 C5 119.29(13)
C4 C5 H5A 109.5
C4 C5 H5B 109.5
H5A C5 H5B 109.5
C4 C5 H5C 109.5
H5A C5 H5C 109.5
H5B C5 H5C 109.5
C11 C6 C7 118.02(13)
C11 C6 C3 116.49(13)
C7 C6 C3 125.49(13)
C8 C7 C6 119.63(14)
C8 C7 C12 116.44(13)
C6 C7 C12 123.94(13)
C9 C8 C7 121.06(15)
C9 C8 H8 119.5
C7 C8 H8 119.5
C10 C9 C8 119.82(15)
C10 C9 H9 120.1
C8 C9 H9 120.1
C9 C10 C11 119.65(15)
C9 C10 H10 120.2
C11 C10 H10 120.2
C10 C11 C6 121.82(15)
C10 C11 H11 119.1
C6 C11 H11 119.1
O3 C12 O4 122.93(14)
O3 C12 C7 118.07(13)
O4 C12 C7 119.00(13)

loop_
_geom_bond_atom_site_label_1
_geom_bond_atom_site_label_2
_geom_bond_distance
S1 O2 1.4206(12)
S1 O1 1.4368(13)
S1 N2 1.5998(13)
S1 N1 1.6483(13)
O3 C12 1.2573(19)
O3 H3 0.9699(10)
O4 C12 1.2781(18)
O4 H4 0.9699(10)
N1 C2 1.3724(19)
N1 H1 0.9698(10)
N2 C4 1.3185(19)
C1 C2 1.494(2)
C1 H1A 0.9800
C1 H1B 0.9800
C1 H1C 0.9800
C2 C3 1.369(2)
C3 C4 1.435(2)
C3 C6 1.5011(19)
C4 C5 1.496(2)
C5 H5A 0.9800
C5 H5B 0.9800
C5 H5C 0.9800
C6 C11 1.397(2)
C6 C7 1.409(2)
C7 C8 1.402(2)
C7 C12 1.493(2)
C8 C9 1.382(2)
C8 H8 0.9500
C9 C10 1.382(2)
C9 H9 0.9500
C10 C11 1.391(2)
C10 H10 0.9500
C11 H11 0.9500

loop_
_geom_hbond_atom_site_label_D
_geom_hbond_atom_site_label_H
_geom_hbond_atom_site_label_A
_geom_hbond_site_symmetry_A
_geom_hbond_distance_DH
_geom_hbond_distance_HA
_geom_hbond_distance_DA
_geom_hbond_angle_DHA
N1 H1 O1 3_755 0.970(12) 2.087(17) 2.9699(18) 150.5(15)
O4 H4 O3 3_665 0.97(3) 1.64(3) 2.6103(19) 177(3)
O3 H3 O4 3_665 0.97(3) 1.67(3) 2.6103(19) 161(5)

loop_
_geom_torsion_atom_site_label_1
_geom_torsion_atom_site_label_2
_geom_torsion_atom_site_label_3
_geom_torsion_atom_site_label_4
_geom_torsion
O2 S1 N1 C2 -152.60(12)
O1 S1 N1 C2 81.12(13)
N2 S1 N1 C2 -35.82(14)
O2 S1 N2 C4 143.83(13)
O1 S1 N2 C4 -86.58(14)
N1 S1 N2 C4 29.49(14)
S1 N1 C2 C3 20.0(2)
S1 N1 C2 C1 -163.46(12)
N1 C2 C3 C4 6.8(2)
C1 C2 C3 C4 -169.34(15)
N1 C2 C3 C6 -175.96(13)
C1 C2 C3 C6 7.9(2)
S1 N2 C4 C3 -9.0(2)
S1 N2 C4 C5 174.88(12)
C2 C3 C4 N2 -13.2(2)
C6 C3 C4 N2 169.49(14)
C2 C3 C4 C5 162.84(15)
C6 C3 C4 C5 -14.5(2)
C2 C3 C6 C11 104.52(17)
C4 C3 C6 C11 -78.20(18)
C2 C3 C6 C7 -75.8(2)
C4 C3 C6 C7 101.44(18)
C11 C6 C7 C8 -1.2(2)
C3 C6 C7 C8 179.14(14)
C11 C6 C7 C12 178.69(14)
C3 C6 C7 C12 -0.9(2)
C6 C7 C8 C9 1.1(2)
C12 C7 C8 C9 -178.81(15)
C7 C8 C9 C10 -0.3(3)
C8 C9 C10 C11 -0.3(3)
C9 C10 C11 C6 0.2(3)
C7 C6 C11 C10 0.6(2)
C3 C6 C11 C10 -179.72(14)
C8 C7 C12 O3 -12.3(2)
C6 C7 C12 O3 167.81(15)
C8 C7 C12 O4 167.35(15)
C6 C7 C12 O4 -12.6(2)
